data_8102099
loop_
_publ_author_name
'Li, D.-S.'
'Li, J.'
'Fu, F.'
'Ren, Y.-X.'
'Qi, G.-C.'

_publ_section_title
;
Crystal structure of bis(\m~2~-malato)-bis(pyrazino(2,3-f)-quinoxaline)-
dicopper(II), Cu~2~(C~4~H~4~O~5~)~2~(C~10~H~6~N~4~)~2~
;
_journal_issue 2
_journal_name_full 'Zeitschrift f\"ur Kristallographie - New Crystal Structures'
_journal_page_first 127
_journal_page_last 128
_journal_volume 222
_journal_year 2007
_chemical_formula_structural Cu2(C4H4O5)2(C10H6N4)2
_chemical_formula_sum 'C28 H20 Cu2 N8 O10'
_chemical_formula_weight 755.60
_chemical_name_systematic
;
bis(\m~2~-malato)-bis(pyrazino(2,3-f)quinoxaline)-dicopper(II)
;
_space_group_IT_number 14
_symmetry_cell_setting monoclinic
_symmetry_space_group_name_Hall '-P 2yn'
_symmetry_space_group_name_H-M 'P 1 21/n 1'
_atom_sites_solution_hydrogens geom
_atom_sites_solution_primary direct
_atom_sites_solution_secondary difmap
_audit_creation_method SHELXL-97
_cell_angle_alpha 90.00
_cell_angle_beta 108.744(11)
_cell_angle_gamma 90.00
_cell_formula_units_Z 2
_cell_length_a 11.887(2)
_cell_length_b 9.4216(19)
_cell_length_c 13.535(2)
_cell_measurement_reflns_used 403
_cell_measurement_temperature 296(2)
_cell_measurement_theta_max 15.75
_cell_measurement_theta_min 2.68
_cell_volume 1435.5(4)
_computing_cell_refinement 'Bruker SMART'
_computing_data_collection 'Bruker SMART'
_computing_data_reduction 'Bruker SAINT'
_computing_molecular_graphics 'Bruker SHELXTL'
_computing_publication_material 'Bruker SHELXTL'
_computing_structure_refinement 'SHELXL-97 (Sheldrick, 1997)'
_computing_structure_solution 'SHELXS-97 (Sheldrick, 1990)'
_diffrn_ambient_temperature 296(2)
_diffrn_measured_fraction_theta_full 0.990
_diffrn_measured_fraction_theta_max 0.990
_diffrn_measurement_device_type 'Bruker SMART CCD'
_diffrn_measurement_method phi/omega
_diffrn_radiation_monochromator graphite
_diffrn_radiation_source 'fine-focus sealed tube'
_diffrn_radiation_type MoK\a
_diffrn_radiation_wavelength 0.71073
_diffrn_reflns_av_R_equivalents 0.0897
_diffrn_reflns_av_sigmaI/netI 0.1180
_diffrn_reflns_limit_h_max 14
_diffrn_reflns_limit_h_min -8
_diffrn_reflns_limit_k_max 11
_diffrn_reflns_limit_k_min -7
_diffrn_reflns_limit_l_max 16
_diffrn_reflns_limit_l_min -15
_diffrn_reflns_number 5724
_diffrn_reflns_theta_full 25.00
_diffrn_reflns_theta_max 25.00
_diffrn_reflns_theta_min 2.68
_exptl_absorpt_coefficient_mu 1.557
_exptl_absorpt_correction_T_max 0.9056
_exptl_absorpt_correction_T_min 0.7347
_exptl_absorpt_correction_type none
_exptl_crystal_colour blue
_exptl_crystal_density_diffrn 1.748
_exptl_crystal_density_meas 0
_exptl_crystal_density_method 'not measured'
_exptl_crystal_description prism
_exptl_crystal_F_000 764
_exptl_crystal_size_max 0.21
_exptl_crystal_size_mid 0.10
_exptl_crystal_size_min 0.07
_refine_diff_density_max 0.301
_refine_diff_density_min -0.379
_refine_diff_density_rms 0.080
_refine_ls_extinction_coef 0.0003(3)
_refine_ls_extinction_expression Fc^*^=kFc[1+0.001xFc^2^\l^3^/sin(2\q)]^-1/4^
_refine_ls_extinction_method SHELXL
_refine_ls_goodness_of_fit_ref 0.975
_refine_ls_hydrogen_treatment mixed
_refine_ls_matrix_type full
_refine_ls_number_parameters 224
_refine_ls_number_reflns 2497
_refine_ls_number_restraints 6
_refine_ls_restrained_S_all 0.974
_refine_ls_R_factor_all 0.1262
_refine_ls_R_factor_gt 0.0552
_refine_ls_shift/su_max 0.001
_refine_ls_shift/su_mean 0.000
_refine_ls_structure_factor_coef Fsqd
_refine_ls_weighting_details 'calc w=1/[\s^2^(Fo^2^)+(0.0300P)^2^+0.0000P] where P=(Fo^2^+2Fc^2^)/3'
_refine_ls_weighting_scheme calc
_refine_ls_wR_factor_gt 0.0847
_refine_ls_wR_factor_ref 0.1039
_reflns_number_gt 1361
_reflns_number_total 2497
_reflns_threshold_expression >2sigma(I)
_cod_data_source_file 1267-1977.cff
_cod_data_source_block xb0459m
_cod_depositor_comments
;
The following automatic conversions were performed:
'_symmetry_cell_setting' value 'Monoclinic' changed to 'monoclinic'
according to '/home/saulius/struct/CIF-dictionaries/cif_core.dic'
dictionary named 'cif_core.dic' version 2.4.1 from 2010-06-29.

Automatic conversion script
Id: cif_fix_enum 1555 2011-01-17 13:19:09Z saulius 
;
_cod_original_cell_volume 1435.5(5)
_cod_original_sg_symbol_H-M P12(1)/n1
_cod_database_code 8102099

loop_
_symmetry_equiv_pos_as_xyz
'x, y, z'
'-x+1/2, y+1/2, -z+1/2'
'-x, -y, -z'
'x-1/2, -y-1/2, z-1/2'

loop_
_atom_site_label
_atom_site_type_symbol
_atom_site_fract_x
_atom_site_fract_y
_atom_site_fract_z
_atom_site_U_iso_or_equiv
_atom_site_adp_type
_atom_site_occupancy
_atom_site_symmetry_multiplicity
_atom_site_Wyckoff_symbol
_atom_site_calc_flag
_atom_site_refinement_flags
_atom_site_disorder_assembly
_atom_site_disorder_group
Cu1 Cu 0.64821(6) 0.05152(7) 0.52747(6) 0.0402(3) Uani 1 4 e d . . .
O1 O 0.5445(3) -0.0180(4) 0.6046(3) 0.0403(10) Uani 1 4 e d . . .
O2 O 0.4663(4) 0.0117(4) 0.7298(3) 0.0676(15) Uani 1 4 e d . A .
O3 O 0.6084(4) 0.4374(5) 0.6397(3) 0.0685(14) Uani 1 4 e d . A .
O4 O 0.6200(3) 0.2522(4) 0.5469(3) 0.0447(11) Uani 1 4 e d . A .
N1 N 0.7638(4) 0.1063(5) 0.4517(4) 0.0423(13) Uani 1 4 e d . A .
N2 N 0.9318(5) 0.1317(7) 0.3447(5) 0.0726(18) Uani 1 4 e d . . .
N3 N 0.7604(5) -0.3962(5) 0.4105(4) 0.0564(15) Uani 1 4 e d . . .
N4 N 0.6886(4) -0.1466(5) 0.4896(3) 0.0358(12) Uani 1 4 e d . A .
C1 C 0.8033(6) 0.2288(7) 0.4331(5) 0.056(2) Uani 1 4 e d . . .
H1 H 0.7749 0.3108 0.4551 0.067 Uiso 1 4 e calc R A .
C2 C 0.8884(7) 0.2411(9) 0.3803(6) 0.077(2) Uani 1 4 e d . A .
H2 H 0.9148 0.3313 0.3704 0.093 Uiso 1 4 e calc R . .
C3 C 0.8929(6) 0.0017(8) 0.3641(5) 0.057(2) Uani 1 4 e d . . .
C4 C 0.9329(6) -0.1254(8) 0.3284(6) 0.071(2) Uani 1 4 e d . . .
H4 H 0.9892 -0.1198 0.2942 0.086 Uiso 1 4 e calc R . .
C5 C 0.8907(6) -0.2519(8) 0.3434(6) 0.071(2) Uani 1 4 e d . . .
H5 H 0.9168 -0.3328 0.3180 0.085 Uiso 1 4 e calc R . .
C6 C 0.8056(5) -0.2657(7) 0.3982(5) 0.0480(17) Uani 1 4 e d . A .
C7 C 0.7676(5) -0.1447(6) 0.4354(4) 0.0352(14) Uani 1 4 e d . . .
C8 C 0.8109(5) -0.0091(6) 0.4184(5) 0.0397(16) Uani 1 4 e d . A .
C9 C 0.6820(6) -0.3969(6) 0.4597(5) 0.0514(18) Uani 1 4 e d . A .
H9 H 0.6475 -0.4829 0.4677 0.062 Uiso 1 4 e calc R . .
C10 C 0.6474(5) -0.2732(6) 0.5012(5) 0.0429(17) Uani 1 4 e d . . .
H10 H 0.5936 -0.2813 0.5379 0.051 Uiso 1 4 e calc R A .
C11 C 0.5461(5) 0.0294(6) 0.6942(5) 0.0398(15) Uani 1 4 e d . . .
C12A C 0.6735(11) 0.0984(10) 0.7473(10) 0.043(4) Uiso 0.489(11) 4 e d PD A -1
H12A H 0.7029 0.0692 0.8206 0.051 Uiso 0.489(11) 4 e calc PR A -1
C13A C 0.6570(11) 0.2589(10) 0.7425(9) 0.037(4) Uiso 0.489(11) 4 e d PD A -1
H13A H 0.5900 0.2835 0.7653 0.045 Uiso 0.489(11) 4 e calc PR A -1
H13B H 0.7273 0.3036 0.7896 0.045 Uiso 0.489(11) 4 e calc PR A -1
O5A O 0.7597(9) 0.0577(14) 0.6976(10) 0.049(3) Uiso 0.489(11) 4 e d PD A -1
H5A H 0.812(11) 0.122(14) 0.722(17) 0.059 Uiso 0.489(11) 4 e d PD A -1
C12B C 0.6332(11) 0.1279(13) 0.7675(9) 0.045(4) Uiso 0.511(11) 4 e d PD A -2
H12B H 0.6809 0.0728 0.8267 0.054 Uiso 0.511(11) 4 e calc PR A -2
H12C H 0.5887 0.1964 0.7935 0.054 Uiso 0.511(11) 4 e calc PR A -2
C13B C 0.7170(9) 0.2090(10) 0.7232(9) 0.039(4) Uiso 0.511(11) 4 e d PD A -2
H13C H 0.7694 0.2673 0.7792 0.047 Uiso 0.511(11) 4 e calc PR A -2
O5B O 0.7900(12) 0.1086(15) 0.6904(8) 0.046(3) Uiso 0.511(11) 4 e d PD A -2
H5B H 0.812(12) 0.068(15) 0.750(6) 0.055 Uiso 0.511(11) 4 e d PD A -2
C14 C 0.6359(6) 0.3136(8) 0.6348(5) 0.0508(18) Uani 1 4 e d . . .

loop_
_atom_site_aniso_label
_atom_site_aniso_U_11
_atom_site_aniso_U_22
_atom_site_aniso_U_33
_atom_site_aniso_U_23
_atom_site_aniso_U_13
_atom_site_aniso_U_12
Cu1 0.0478(5) 0.0326(5) 0.0489(5) 0.0015(4) 0.0276(4) 0.0022(4)
O1 0.054(3) 0.036(3) 0.040(3) 0.0017(19) 0.028(2) 0.0042(19)
O2 0.085(4) 0.072(3) 0.070(3) 0.011(2) 0.060(3) 0.006(3)
O3 0.064(3) 0.071(3) 0.067(3) -0.028(3) 0.016(3) 0.005(3)
O4 0.051(3) 0.036(2) 0.048(3) 0.007(2) 0.016(2) 0.007(2)
N1 0.051(3) 0.035(3) 0.046(3) 0.002(2) 0.023(3) -0.003(3)
N2 0.073(4) 0.078(5) 0.085(5) -0.002(4) 0.051(4) -0.017(4)
N3 0.063(4) 0.044(4) 0.071(4) -0.007(3) 0.034(3) 0.006(3)
N4 0.031(3) 0.044(3) 0.037(3) -0.005(2) 0.016(2) 0.000(2)
C1 0.074(5) 0.032(4) 0.069(5) 0.008(3) 0.034(4) -0.007(4)
C2 0.084(6) 0.082(6) 0.086(6) 0.000(5) 0.056(5) -0.026(5)
C3 0.053(5) 0.069(5) 0.061(5) -0.005(4) 0.035(4) -0.009(4)
C4 0.077(6) 0.076(6) 0.087(6) -0.010(5) 0.062(5) 0.005(5)
C5 0.080(6) 0.071(6) 0.086(6) -0.012(5) 0.059(5) 0.008(5)
C6 0.049(4) 0.041(4) 0.058(5) -0.007(3) 0.022(4) -0.001(3)
C7 0.034(4) 0.035(4) 0.039(4) -0.002(3) 0.015(3) 0.005(3)
C8 0.040(4) 0.040(4) 0.042(4) 0.002(3) 0.017(3) 0.003(3)
C9 0.057(5) 0.038(4) 0.058(5) -0.007(3) 0.017(4) -0.001(3)
C10 0.025(3) 0.043(4) 0.060(5) 0.004(3) 0.013(3) -0.001(3)
C11 0.047(4) 0.029(4) 0.042(4) 0.013(3) 0.012(3) 0.000(3)
C14 0.047(5) 0.055(5) 0.047(5) 0.006(4) 0.011(4) -0.013(4)

loop_
_atom_type_symbol
_atom_type_description
_atom_type_scat_dispersion_real
_atom_type_scat_dispersion_imag
_atom_type_scat_source
C C 0.0033 0.0016 'International Tables Vol C Tables 4.2.6.8 and 6.1.1.4'
H H 0.0000 0.0000 'International Tables Vol C Tables 4.2.6.8 and 6.1.1.4'
N N 0.0061 0.0033 'International Tables Vol C Tables 4.2.6.8 and 6.1.1.4'
O O 0.0106 0.0060 'International Tables Vol C Tables 4.2.6.8 and 6.1.1.4'
Cu Cu 0.3201 1.2651 'International Tables Vol C Tables 4.2.6.8 and 6.1.1.4'

loop_
_geom_angle_atom_site_label_1
_geom_angle_atom_site_label_2
_geom_angle_atom_site_label_3
_geom_angle
_geom_angle_site_symmetry_1
_geom_angle_site_symmetry_3
_geom_angle_publ_flag
O4 Cu1 O1 94.97(14) . . ?
O4 Cu1 N1 89.74(18) . . ?
O1 Cu1 N1 174.70(18) . . ?
O4 Cu1 N4 170.87(17) . . ?
O1 Cu1 N4 93.87(16) . . ?
N1 Cu1 N4 81.53(19) . . ?
O4 Cu1 O5A 84.7(3) . . ?
O1 Cu1 O5A 74.3(3) . . ?
N1 Cu1 O5A 103.8(3) . . ?
N4 Cu1 O5A 99.9(3) . . ?
O4 Cu1 O5B 75.9(3) . . ?
O1 Cu1 O5B 87.8(4) . . ?
N1 Cu1 O5B 91.0(4) . . ?
N4 Cu1 O5B 106.7(3) . . ?
O5A Cu1 O5B 15.3(4) . . ?
O4 Cu1 O1 93.61(15) . 3_656 ?
O1 Cu1 O1 75.16(16) . 3_656 ?
N1 Cu1 O1 107.02(16) . 3_656 ?
N4 Cu1 O1 86.47(15) . 3_656 ?
O5A Cu1 O1 149.2(3) . 3_656 ?
O5B Cu1 O1 159.2(3) . 3_656 ?
C11 O1 Cu1 124.2(4) . . ?
C11 O1 Cu1 117.6(3) . 3_656 ?
Cu1 O1 Cu1 104.84(16) . 3_656 ?
C14 O4 Cu1 125.6(4) . . ?
C1 N1 C8 115.5(5) . . ?
C1 N1 Cu1 132.0(4) . . ?
C8 N1 Cu1 112.4(4) . . ?
C2 N2 C3 115.9(6) . . ?
C9 N3 C6 115.9(5) . . ?
C10 N4 C7 115.0(5) . . ?
C10 N4 Cu1 132.3(4) . . ?
C7 N4 Cu1 112.5(4) . . ?
N1 C1 C2 122.1(6) . . ?
N1 C1 H1 119.0 . . ?
C2 C1 H1 119.0 . . ?
N2 C2 C1 123.3(6) . . ?
N2 C2 H2 118.4 . . ?
C1 C2 H2 118.4 . . ?
N2 C3 C8 120.2(6) . . ?
N2 C3 C4 121.1(6) . . ?
C8 C3 C4 118.7(6) . . ?
C5 C4 C3 121.0(6) . . ?
C5 C4 H4 119.5 . . ?
C3 C4 H4 119.5 . . ?
C4 C5 C6 121.3(6) . . ?
C4 C5 H5 119.3 . . ?
C6 C5 H5 119.3 . . ?
C7 C6 N3 120.6(6) . . ?
C7 C6 C5 118.7(6) . . ?
N3 C6 C5 120.7(6) . . ?
N4 C7 C6 123.2(6) . . ?
N4 C7 C8 116.5(5) . . ?
C6 C7 C8 120.3(5) . . ?
N1 C8 C3 123.0(5) . . ?
N1 C8 C7 117.0(5) . . ?
C3 C8 C7 119.9(6) . . ?
N3 C9 C10 123.0(6) . . ?
N3 C9 H9 118.5 . . ?
C10 C9 H9 118.5 . . ?
N4 C10 C9 122.2(5) . . ?
N4 C10 H10 118.9 . . ?
C9 C10 H10 118.9 . . ?
O2 C11 O1 123.6(6) . . ?
O2 C11 C12B 106.6(7) . . ?
O1 C11 C12B 129.5(6) . . ?
O2 C11 C12A 129.2(7) . . ?
O1 C11 C12A 107.0(6) . . ?
C12B C11 C12A 25.3(6) . . ?
O5A C12A C13A 110.1(11) . . ?
O5A C12A C11 113.3(9) . . ?
C13A C12A C11 107.2(8) . . ?
O5A C12A H12A 108.7 . . ?
C13A C12A H12A 108.7 . . ?
C11 C12A H12A 108.7 . . ?
O5A C12A H5A 28(4) . . ?
C13A C12A H5A 89(5) . . ?
C11 C12A H5A 140(5) . . ?
H12A C12A H5A 100.2 . . ?
C14 C13A C12A 111.4(9) . . ?
C14 C13A H13A 109.3 . . ?
C12A C13A H13A 109.3 . . ?
C14 C13A H13B 109.3 . . ?
C12A C13A H13B 109.3 . . ?
H13A C13A H13B 108.0 . . ?
C12A O5A Cu1 102.1(8) . . ?
C12A O5A H5A 100(10) . . ?
Cu1 O5A H5A 122(10) . . ?
C12A O5A H5B 91(9) . . ?
Cu1 O5A H5B 164(9) . . ?
H5A O5A H5B 46(10) . . ?
C11 C12B C13B 116.7(9) . . ?
C11 C12B H12B 108.1 . . ?
C13B C12B H12B 108.1 . . ?
C11 C12B H12C 108.1 . . ?
C13B C12B H12C 108.1 . . ?
H12B C12B H12C 107.3 . . ?
O5B C13B C12B 109.0(11) . . ?
O5B C13B C14 116.6(8) . . ?
C12B C13B C14 106.7(8) . . ?
O5B C13B H5A 18(7) . . ?
C12B C13B H5A 110(7) . . ?
C14 C13B H5A 130(10) . . ?
O5B C13B H13C 108.1 . . ?
C12B C13B H13C 108.1 . . ?
C14 C13B H13C 108.1 . . ?
H5A C13B H13C 91.2 . . ?
C13B O5B Cu1 96.7(7) . . ?
C13B O5B H5A 75(10) . . ?
Cu1 O5B H5A 172(10) . . ?
C13B O5B H5B 92(8) . . ?
Cu1 O5B H5B 134(10) . . ?
H5A O5B H5B 47(10) . . ?
O3 C14 O4 121.3(6) . . ?
O3 C14 C13A 104.0(7) . . ?
O4 C14 C13A 132.9(7) . . ?
O3 C14 C13B 130.8(7) . . ?
O4 C14 C13B 106.7(7) . . ?
C13A C14 C13B 35.8(5) . . ?

loop_
_geom_bond_atom_site_label_1
_geom_bond_atom_site_label_2
_geom_bond_distance
_geom_bond_site_symmetry_2
_geom_bond_publ_flag
Cu1 O4 1.953(4) . ?
Cu1 O1 1.967(3) . ?
Cu1 N1 2.027(5) . ?
Cu1 N4 2.034(5) . ?
Cu1 O5A 2.258(13) . ?
Cu1 O5B 2.367(11) . ?
Cu1 O1 2.431(4) 3_656 ?
O1 C11 1.286(6) . ?
O1 Cu1 2.431(4) 3_656 ?
O2 C11 1.207(6) . ?
O3 C14 1.218(7) . ?
O4 C14 1.281(7) . ?
N1 C1 1.301(6) . ?
N1 C8 1.364(6) . ?
N2 C2 1.312(8) . ?
N2 C3 1.365(7) . ?
N3 C9 1.307(7) . ?
N3 C6 1.373(7) . ?
N4 C10 1.318(6) . ?
N4 C7 1.364(6) . ?
C1 C2 1.419(8) . ?
C1 H1 0.9300 . ?
C2 H2 0.9300 . ?
C3 C8 1.401(8) . ?
C3 C4 1.429(8) . ?
C4 C5 1.334(8) . ?
C4 H4 0.9300 . ?
C5 C6 1.440(8) . ?
C5 H5 0.9300 . ?
C6 C7 1.380(7) . ?
C7 C8 1.423(7) . ?
C9 C10 1.411(7) . ?
C9 H9 0.9300 . ?
C10 H10 0.9300 . ?
C11 C12B 1.502(12) . ?
C11 C12A 1.591(13) . ?
C12A O5A 1.446(10) . ?
C12A C13A 1.523(8) . ?
C12A H12A 0.9800 . ?
C12A H5A 1.80(14) . ?
C13A C14 1.489(12) . ?
C13A H13A 0.9700 . ?
C13A H13B 0.9700 . ?
O5A H5A 0.86(2) . ?
O5A H5B 0.79(12) . ?
C12B C13B 1.523(8) . ?
C12B H12B 0.9700 . ?
C12B H12C 0.9700 . ?
C13B O5B 1.446(10) . ?
C13B C14 1.610(12) . ?
C13B H5A 1.40(16) . ?
C13B H13C 0.9800 . ?
O5B H5A 0.44(17) . ?
O5B H5B 0.86(2) . ?
